data_4079312
loop_
_publ_author_name
'Kulangara, Shaneesh Vadake'
'Mason, Chris'
'Juba, Michael'
'Yang, Yun'
'Thapa, Indira'
'Gambarotta, Sandro'
'Korobkov, Ilia'
'Duchateau, Rob'

_publ_section_title
;
 Synthesis and Catalytic Oligomerization Activity of Chromium Catalysts of
 Ligand Systems with Switchable Connectivity
;
_journal_issue 17
_journal_name_full Organometallics
_journal_page_first 6438
_journal_paper_doi 10.1021/om300673u
_journal_volume 31
_journal_year 2012
_chemical_formula_sum 'C41 H53 Cl4 Cr Li2 O4 P2'
_chemical_formula_weight 879.45
_chemical_name_systematic
; 
 ? 
;
_space_group_IT_number 96
_symmetry_cell_setting tetragonal
_symmetry_space_group_name_Hall 'P 4nw 2abw'
_symmetry_space_group_name_H-M 'P 43 21 2'
_atom_sites_solution_hydrogens geom
_atom_sites_solution_primary direct
_atom_sites_solution_secondary difmap
_audit_creation_method SHELXL-97
_cell_angle_alpha 90.00
_cell_angle_beta 90.00
_cell_angle_gamma 90.00
_cell_formula_units_Z 4
_cell_length_a 12.2935(6)
_cell_length_b 12.2935(6)
_cell_length_c 29.6984(17)
_cell_measurement_reflns_used 9928
_cell_measurement_temperature 200(2)
_cell_measurement_theta_max 28.28
_cell_measurement_theta_min 2.34
_cell_volume 4488.3(4)
_computing_cell_refinement 'APEX II, Bruker (2009)'
_computing_data_collection 'APEX II, Bruker (2009)'
_computing_data_reduction 'XPREP, Bruker (2009)'
_computing_molecular_graphics 'SHELXTL, Bruker (2004)'
_computing_publication_material 'SHELXTL, Bruker (2004)'
_computing_structure_refinement 'SHELXL-97 (Sheldrick, 2008)'
_computing_structure_solution 'SHELXS-97 (Sheldrick, 2008)'
_diffrn_ambient_temperature 200(2)
_diffrn_measured_fraction_theta_full 0.985
_diffrn_measured_fraction_theta_max 0.985
_diffrn_measurement_device_type 'Bruker APEX-II CCD'
_diffrn_measurement_method '\f and \w scans'
_diffrn_radiation_monochromator graphite
_diffrn_radiation_source 'fine-focus sealed tube'
_diffrn_radiation_type MoK\a
_diffrn_radiation_wavelength 0.71073
_diffrn_reflns_av_R_equivalents 0.0246
_diffrn_reflns_av_sigmaI/netI 0.0154
_diffrn_reflns_limit_h_max 16
_diffrn_reflns_limit_h_min -16
_diffrn_reflns_limit_k_max 15
_diffrn_reflns_limit_k_min -16
_diffrn_reflns_limit_l_max 36
_diffrn_reflns_limit_l_min -39
_diffrn_reflns_number 50875
_diffrn_reflns_theta_full 28.30
_diffrn_reflns_theta_max 28.30
_diffrn_reflns_theta_min 1.79
_exptl_absorpt_coefficient_mu 0.602
_exptl_absorpt_correction_T_max 0.9099
_exptl_absorpt_correction_T_min 0.8994
_exptl_absorpt_correction_type multi-scan
_exptl_absorpt_process_details 'SADABS, Bruker (2003)'
_exptl_crystal_colour brown
_exptl_crystal_density_diffrn 1.301
_exptl_crystal_density_meas ?
_exptl_crystal_density_method 'not measured'
_exptl_crystal_description block
_exptl_crystal_F_000 1836
_exptl_crystal_size_max 0.18
_exptl_crystal_size_mid 0.16
_exptl_crystal_size_min 0.16
_refine_diff_density_max 0.494
_refine_diff_density_min -0.245
_refine_diff_density_rms 0.055
_refine_ls_abs_structure_details 'Flack H D (1983), Acta Cryst. A39, 876-881'
_refine_ls_abs_structure_Flack 0.00(2)
_refine_ls_extinction_method none
_refine_ls_goodness_of_fit_ref 1.033
_refine_ls_hydrogen_treatment constr
_refine_ls_matrix_type full
_refine_ls_number_parameters 272
_refine_ls_number_reflns 5520
_refine_ls_number_restraints 108
_refine_ls_restrained_S_all 1.049
_refine_ls_R_factor_all 0.0440
_refine_ls_R_factor_gt 0.0392
_refine_ls_shift/su_max 0.001
_refine_ls_shift/su_mean 0.000
_refine_ls_structure_factor_coef Fsqd
_refine_ls_weighting_details 'calc w=1/[\s^2^(Fo^2^)+(0.0603P)^2^+1.2975P] where P=(Fo^2^+2Fc^2^)/3'
_refine_ls_weighting_scheme calc
_refine_ls_wR_factor_gt 0.0950
_refine_ls_wR_factor_ref 0.0986
_reflns_number_gt 5121
_reflns_number_total 5520
_reflns_threshold_expression >2sigma(I)
_cod_data_source_file om300673u_si_002.cif
_cod_data_source_block sg119
_cod_depositor_comments
;
The following automatic conversions were performed:

'_symmetry_cell_setting' value 'Tetragonal' changed to 'tetragonal'
according to /home/saulius/struct/CIF-dictionaries/cif_core.dic
dictionary named 'cif_core.dic' version 2.4.2 from 2011-04-26.

Automatic conversion script
Id: cif_fix_values 1891 2012-01-12 08:04:46Z andrius 

The following automatic conversions were performed:

'_exptl_crystal_density_meas' value 'n/a' was changed to '?' - the
value is perceived as not measured.

Automatic conversion script
Id: cif_fix_values 3008 2015-01-20 13:52:24Z robertas 
;
_cod_original_sg_symbol_H-M P4(3)2(1)2
_cod_database_code 4079312

loop_
_symmetry_equiv_pos_as_xyz
'x, y, z'
'-x, -y, z+1/2'
'-y+1/2, x+1/2, z+3/4'
'y+1/2, -x+1/2, z+1/4'
'-x+1/2, y+1/2, -z+3/4'
'x+1/2, -y+1/2, -z+1/4'
'y, x, -z'
'-y, -x, -z+1/2'

loop_
_atom_site_label
_atom_site_type_symbol
_atom_site_fract_x
_atom_site_fract_y
_atom_site_fract_z
_atom_site_U_iso_or_equiv
_atom_site_adp_type
_atom_site_occupancy
_atom_site_symmetry_multiplicity
_atom_site_calc_flag
_atom_site_refinement_flags
_atom_site_disorder_assembly
_atom_site_disorder_group
Cr1 Cr 0.97338(3) 0.97338(3) 0.0000 0.03074(11) Uani 1 2 d S . .
P1 P 1.02135(4) 1.16084(4) 0.020575(17) 0.02918(11) Uani 1 1 d . . .
Cl1 Cl 1.03657(5) 0.91499(5) 0.070660(18) 0.04176(13) Uani 1 1 d . . .
Cl2 Cl 0.79015(5) 0.97558(6) 0.02748(2) 0.05062(15) Uani 1 1 d . . .
Li1 Li 0.8565(4) 0.8701(4) 0.08653(16) 0.0527(10) Uani 1 1 d . A .
O1 O 0.8008(2) 0.9277(2) 0.14225(8) 0.0693(6) Uani 1 1 d U . .
O2 O 0.8157(2) 0.72254(18) 0.08423(10) 0.0779(7) Uani 1 1 d DU . .
C1 C 1.15216(16) 1.15216(16) 0.0000 0.0355(6) Uani 1 2 d S . .
H1A H 1.2068 1.2068 0.0000 0.043 Uiso 1 2 calc SR . .
C2 C 1.02212(18) 1.20525(16) 0.07955(7) 0.0336(4) Uani 1 1 d . . .
C3 C 1.1097(2) 1.1787(3) 0.10641(9) 0.0518(6) Uani 1 1 d . . .
H3A H 1.1676 1.1368 0.0942 0.062 Uiso 1 1 calc R . .
C4 C 1.1144(3) 1.2124(3) 0.15108(10) 0.0637(8) Uani 1 1 d . . .
H4A H 1.1752 1.1935 0.1692 0.076 Uiso 1 1 calc R . .
C5 C 1.0311(3) 1.2733(3) 0.16893(9) 0.0622(8) Uani 1 1 d . . .
H5A H 1.0354 1.2991 0.1990 0.075 Uiso 1 1 calc R . .
C6 C 0.9425(3) 1.2962(3) 0.14321(10) 0.0659(9) Uani 1 1 d . . .
H6A H 0.8831 1.3350 0.1559 0.079 Uiso 1 1 calc R . .
C7 C 0.9383(2) 1.2633(2) 0.09852(9) 0.0520(6) Uani 1 1 d . . .
H7A H 0.8765 1.2812 0.0808 0.062 Uiso 1 1 calc R . .
C8 C 0.94209(19) 1.27033(18) -0.00506(7) 0.0367(5) Uani 1 1 d . . .
C9 C 0.8302(2) 1.2638(2) -0.00821(11) 0.0553(7) Uani 1 1 d . . .
H9A H 0.7936 1.2010 0.0027 0.066 Uiso 1 1 calc R . .
C10 C 0.7708(3) 1.3479(3) -0.02707(13) 0.0731(9) Uani 1 1 d . . .
H10A H 0.6939 1.3423 -0.0295 0.088 Uiso 1 1 calc R . .
C11 C 0.8235(4) 1.4399(4) -0.04235(14) 0.0870(13) Uani 1 1 d . . .
H11A H 0.7827 1.4980 -0.0550 0.104 Uiso 1 1 calc R . .
C12 C 0.9357(3) 1.4480(3) -0.03927(13) 0.0788(11) Uani 1 1 d . . .
H12A H 0.9720 1.5116 -0.0496 0.095 Uiso 1 1 calc R . .
C13 C 0.9945(2) 1.3627(2) -0.02103(10) 0.0525(6) Uani 1 1 d . . .
H13A H 1.0716 1.3673 -0.0194 0.063 Uiso 1 1 calc R . .
C14 C 0.8558(13) 1.0115(10) 0.1682(4) 0.082(3) Uani 0.50 1 d PU A 1
H14A H 0.8919 1.0653 0.1483 0.098 Uiso 0.50 1 calc PR A 1
H14B H 0.9103 0.9799 0.1890 0.098 Uiso 0.50 1 calc PR A 1
C14' C 0.8274(13) 1.0349(10) 0.1529(4) 0.082(3) Uani 0.50 1 d PU A 2
H14C H 0.8090 1.0841 0.1277 0.098 Uiso 0.50 1 calc PR A 2
H14D H 0.9061 1.0416 0.1595 0.098 Uiso 0.50 1 calc PR A 2
C15 C 0.7614(6) 1.0620(5) 0.1937(2) 0.123(2) Uani 1 1 d U . .
H15A H 0.7799 1.0663 0.2261 0.148 Uiso 0.50 1 calc PR A 1
H15B H 0.7492 1.1370 0.1826 0.148 Uiso 0.50 1 calc PR A 1
H15C H 0.8001 1.0407 0.2215 0.148 Uiso 0.50 1 calc PR A 2
H15D H 0.7453 1.1409 0.1949 0.148 Uiso 0.50 1 calc PR A 2
C16 C 0.6640(5) 1.0005(6) 0.1883(2) 0.138(3) Uani 1 1 d . A .
H16A H 0.6026 1.0490 0.1804 0.166 Uiso 1 1 calc R . .
H16B H 0.6458 0.9622 0.2167 0.166 Uiso 1 1 calc R . .
C17 C 0.6845(4) 0.9182(5) 0.15046(16) 0.1046(16) Uani 1 1 d . A .
H17A H 0.6651 0.8436 0.1601 0.126 Uiso 1 1 calc R . .
H17B H 0.6423 0.9371 0.1232 0.126 Uiso 1 1 calc R . .
C18 C 0.8877(5) 0.6335(4) 0.0793(3) 0.127(2) Uani 1 1 d D A .
H18A H 0.9419 0.6309 0.1039 0.152 Uiso 1 1 calc R . .
H18B H 0.9258 0.6355 0.0499 0.152 Uiso 1 1 calc R . .
C19 C 0.8060(7) 0.5364(4) 0.0821(2) 0.140(2) Uani 1 1 d DU . .
H19A H 0.8294 0.4772 0.0616 0.168 Uiso 0.50 1 calc PR A 1
H19B H 0.8036 0.5074 0.1131 0.168 Uiso 0.50 1 calc PR A 1
H19C H 0.8339 0.4716 0.0660 0.168 Uiso 0.50 1 calc PR A 2
H19D H 0.7898 0.5167 0.1137 0.168 Uiso 0.50 1 calc PR A 2
C20 C 0.7003(10) 0.5750(15) 0.0691(7) 0.124(4) Uani 0.50 1 d PDU A 1
H20A H 0.6402 0.5307 0.0816 0.149 Uiso 0.50 1 calc PR A 1
H20B H 0.6920 0.5832 0.0361 0.149 Uiso 0.50 1 calc PR A 1
C21 C 0.7153(7) 0.6845(7) 0.0936(5) 0.107(3) Uani 0.50 1 d PDU A 1
H21A H 0.6597 0.7372 0.0834 0.128 Uiso 0.50 1 calc PR A 1
H21B H 0.7071 0.6742 0.1265 0.128 Uiso 0.50 1 calc PR A 1
C20' C 0.7093(14) 0.5828(17) 0.0592(8) 0.146(6) Uani 0.50 1 d PDU A 2
H20C H 0.6890 0.5372 0.0331 0.175 Uiso 0.50 1 calc PR A 2
H20D H 0.6469 0.5850 0.0803 0.175 Uiso 0.50 1 calc PR A 2
C21' C 0.7353(10) 0.6881(9) 0.0449(5) 0.129(4) Uani 0.50 1 d PDU A 2
H21C H 0.6703 0.7356 0.0437 0.155 Uiso 0.50 1 calc PR A 2
H21D H 0.7719 0.6880 0.0152 0.155 Uiso 0.50 1 calc PR A 2

loop_
_atom_site_aniso_label
_atom_site_aniso_U_11
_atom_site_aniso_U_22
_atom_site_aniso_U_33
_atom_site_aniso_U_23
_atom_site_aniso_U_13
_atom_site_aniso_U_12
Cr1 0.03022(14) 0.03022(14) 0.0318(2) -0.00361(13) 0.00361(13) -0.00624(18)
P1 0.0282(2) 0.0284(2) 0.0309(2) -0.00504(18) 0.00263(19) -0.00076(18)
Cl1 0.0440(3) 0.0453(3) 0.0360(2) 0.0032(2) 0.0034(2) -0.0037(2)
Cl2 0.0336(3) 0.0603(4) 0.0579(3) 0.0061(3) 0.0090(2) -0.0053(2)
Li1 0.060(3) 0.044(2) 0.055(2) 0.0042(19) 0.019(2) -0.0060(19)
O1 0.0748(14) 0.0740(14) 0.0590(12) 0.0025(10) 0.0247(11) 0.0078(11)
O2 0.0760(15) 0.0450(11) 0.113(2) 0.0085(12) 0.0321(14) -0.0059(10)
C1 0.0300(8) 0.0300(8) 0.0464(16) -0.0084(9) 0.0084(9) -0.0056(11)
C2 0.0359(10) 0.0309(9) 0.0340(10) -0.0055(8) 0.0029(8) -0.0032(8)
C3 0.0412(12) 0.0670(17) 0.0472(13) -0.0151(12) -0.0054(10) 0.0085(11)
C4 0.0620(17) 0.082(2) 0.0468(15) -0.0124(14) -0.0147(13) 0.0045(16)
C5 0.082(2) 0.0691(18) 0.0349(12) -0.0164(12) -0.0018(14) 0.0060(17)
C6 0.080(2) 0.074(2) 0.0438(14) -0.0206(13) 0.0060(14) 0.0294(16)
C7 0.0521(15) 0.0644(17) 0.0396(12) -0.0112(11) -0.0008(10) 0.0183(12)
C8 0.0431(11) 0.0368(10) 0.0303(10) -0.0036(8) -0.0010(8) 0.0060(8)
C9 0.0428(13) 0.0536(15) 0.0695(18) -0.0079(13) -0.0117(12) 0.0053(11)
C10 0.0555(17) 0.081(2) 0.082(2) -0.0048(19) -0.0208(16) 0.0232(16)
C11 0.092(3) 0.091(3) 0.079(2) 0.026(2) -0.011(2) 0.044(2)
C12 0.092(3) 0.066(2) 0.079(2) 0.0363(18) 0.0157(19) 0.0220(18)
C13 0.0542(15) 0.0500(14) 0.0534(15) 0.0109(12) 0.0077(12) 0.0054(11)
C14 0.116(8) 0.058(6) 0.072(7) 0.009(4) 0.025(6) -0.003(5)
C14' 0.126(10) 0.053(5) 0.066(6) 0.008(4) 0.035(6) 0.001(5)
C15 0.168(6) 0.088(3) 0.114(4) -0.026(3) 0.050(4) 0.016(3)
C16 0.117(4) 0.189(7) 0.109(4) -0.025(4) 0.035(4) 0.061(5)
C17 0.078(3) 0.162(5) 0.074(2) -0.016(3) 0.016(2) 0.015(3)
C18 0.137(5) 0.070(3) 0.174(6) -0.008(3) -0.030(4) 0.033(3)
C19 0.233(7) 0.051(2) 0.134(5) 0.002(3) -0.037(5) -0.002(3)
C20 0.119(6) 0.086(8) 0.168(11) -0.028(6) 0.085(6) -0.056(5)
C21 0.068(4) 0.074(5) 0.178(9) -0.024(5) 0.050(5) -0.036(4)
C20' 0.188(13) 0.065(7) 0.186(15) -0.005(8) -0.021(11) -0.029(8)
C21' 0.104(7) 0.099(6) 0.185(10) 0.037(7) -0.041(7) -0.040(5)

loop_
_atom_type_symbol
_atom_type_description
_atom_type_scat_dispersion_real
_atom_type_scat_dispersion_imag
_atom_type_scat_source
C C 0.0033 0.0016 'International Tables Vol C Tables 4.2.6.8 and 6.1.1.4'
H H 0.0000 0.0000 'International Tables Vol C Tables 4.2.6.8 and 6.1.1.4'
O O 0.0106 0.0060 'International Tables Vol C Tables 4.2.6.8 and 6.1.1.4'
P P 0.1023 0.0942 'International Tables Vol C Tables 4.2.6.8 and 6.1.1.4'
Cl Cl 0.1484 0.1585 'International Tables Vol C Tables 4.2.6.8 and 6.1.1.4'
Li Li -0.0003 0.0001 'International Tables Vol C Tables 4.2.6.8 and 6.1.1.4'
Cr Cr 0.3209 0.6236 'International Tables Vol C Tables 4.2.6.8 and 6.1.1.4'

loop_
_geom_angle_atom_site_label_1
_geom_angle_atom_site_label_2
_geom_angle_atom_site_label_3
_geom_angle
_geom_angle_site_symmetry_1
_geom_angle_site_symmetry_3
Cl1 Cr1 Cl1 177.97(4) . 7
Cl1 Cr1 Cl2 90.76(2) . 7
Cl1 Cr1 Cl2 90.57(2) 7 7
Cl1 Cr1 Cl2 90.58(2) . .
Cl1 Cr1 Cl2 90.76(2) 7 .
Cl2 Cr1 Cl2 97.89(4) 7 .
Cl1 Cr1 P1 89.16(2) . 7
Cl1 Cr1 P1 89.14(2) 7 7
Cl2 Cr1 P1 97.49(2) 7 7
Cl2 Cr1 P1 164.62(3) . 7
Cl1 Cr1 P1 89.14(2) . .
Cl1 Cr1 P1 89.16(2) 7 .
Cl2 Cr1 P1 164.62(3) 7 .
Cl2 Cr1 P1 97.49(2) . .
P1 Cr1 P1 67.13(3) 7 .
Cl1 Cr1 Li1 135.22(10) . 7
Cl1 Cr1 Li1 46.48(10) 7 7
Cl2 Cr1 Li1 46.39(9) 7 7
Cl2 Cr1 Li1 84.59(9) . 7
P1 Cr1 Li1 106.25(8) 7 7
P1 Cr1 Li1 135.64(9) . 7
Cl1 Cr1 Li1 46.48(10) . .
Cl1 Cr1 Li1 135.22(10) 7 .
Cl2 Cr1 Li1 84.59(8) 7 .
Cl2 Cr1 Li1 46.39(9) . .
P1 Cr1 Li1 135.64(10) 7 .
P1 Cr1 Li1 106.25(8) . .
Li1 Cr1 Li1 106.70(18) 7 .
C1 P1 C8 113.28(9) . .
C1 P1 C2 110.61(9) . .
C8 P1 C2 100.45(10) . .
C1 P1 Cr1 94.46(8) . .
C8 P1 Cr1 117.35(7) . .
C2 P1 Cr1 121.20(7) . .
Li1 Cl1 Cr1 86.50(12) . .
Li1 Cl2 Cr1 85.46(11) . .
O2 Li1 O1 106.9(2) . .
O2 Li1 Cl2 114.6(3) . .
O1 Li1 Cl2 108.5(2) . .
O2 Li1 Cl1 118.3(2) . .
O1 Li1 Cl1 115.1(2) . .
Cl2 Li1 Cl1 92.78(15) . .
O2 Li1 Cr1 118.2(2) . .
O1 Li1 Cr1 134.6(2) . .
Cl2 Li1 Cr1 48.15(8) . .
Cl1 Li1 Cr1 47.01(8) . .
C14 O1 C17 115.2(6) . .
C14 O1 C14' 25.9(6) . .
C17 O1 C14' 105.5(7) . .
C14 O1 Li1 123.4(6) . .
C17 O1 Li1 117.6(3) . .
C14' O1 Li1 117.4(5) . .
C21 O2 C18 109.0(5) . .
C21 O2 C21' 59.3(7) . .
C18 O2 C21' 96.1(6) . .
C21 O2 Li1 124.8(4) . .
C18 O2 Li1 125.6(3) . .
C21' O2 Li1 116.7(4) . .
P1 C1 P1 103.96(15) 7 .
C7 C2 C3 118.1(2) . .
C7 C2 P1 122.81(18) . .
C3 C2 P1 119.06(18) . .
C2 C3 C4 120.9(3) . .
C5 C4 C3 119.9(3) . .
C6 C5 C4 119.6(2) . .
C5 C6 C7 120.4(3) . .
C2 C7 C6 121.0(3) . .
C9 C8 C13 119.1(2) . .
C9 C8 P1 121.1(2) . .
C13 C8 P1 119.77(19) . .
C8 C9 C10 120.6(3) . .
C11 C10 C9 119.8(3) . .
C10 C11 C12 120.3(3) . .
C11 C12 C13 119.4(3) . .
C8 C13 C12 120.7(3) . .
O1 C14 C15 101.4(10) . .
O1 C14' C15 105.5(9) . .
C16 C15 C14 111.7(7) . .
C16 C15 C14' 104.3(8) . .
C14 C15 C14' 24.5(6) . .
C15 C16 C17 107.0(4) . .
O1 C17 C16 103.4(4) . .
O2 C18 C19 100.6(5) . .
C20 C19 C20' 12.8(14) . .
C20 C19 C18 108.3(8) . .
C20' C19 C18 101.3(8) . .
C19 C20 C21 93.1(12) . .
O2 C21 C20 108.3(7) . .
C21' C20' C19 108.2(13) . .
C20' C21' O2 99.5(11) . .

loop_
_geom_bond_atom_site_label_1
_geom_bond_atom_site_label_2
_geom_bond_distance
_geom_bond_site_symmetry_2
Cr1 Cl1 2.3500(6) .
Cr1 Cl1 2.3500(6) 7
Cr1 Cl2 2.3959(6) 7
Cr1 Cl2 2.3959(6) .
Cr1 P1 2.4560(6) 7
Cr1 P1 2.4560(6) .
Cr1 Li1 3.206(4) 7
Cr1 Li1 3.206(4) .
P1 C1 1.7236(18) .
P1 C8 1.828(2) .
P1 C2 1.835(2) .
Cl1 Li1 2.330(5) .
Cl2 Li1 2.329(5) .
Li1 O2 1.883(5) .
Li1 O1 1.926(5) .
O1 C14 1.453(15) .
O1 C17 1.455(5) .
O1 C14' 1.394(14) .
O2 C21 1.348(7) .
O2 C18 1.415(6) .
O2 C21' 1.587(11) .
C1 P1 1.7236(18) 7
C2 C7 1.374(3) .
C2 C3 1.379(3) .
C3 C4 1.391(4) .
C4 C5 1.375(5) .
C5 C6 1.360(5) .
C6 C7 1.389(4) .
C8 C9 1.382(4) .
C8 C13 1.389(4) .
C9 C10 1.384(4) .
C10 C11 1.381(6) .
C11 C12 1.387(6) .
C12 C13 1.385(4) .
C14 C15 1.519(15) .
C14' C15 1.495(13) .
C15 C16 1.425(9) .
C16 C17 1.534(8) .
C18 C19 1.563(8) .
C19 C20 1.436(15) .
C19 C20' 1.483(15) .
C20 C21 1.54(2) .
C20' C21' 1.40(2) .

loop_
_geom_torsion_atom_site_label_1
_geom_torsion_atom_site_label_2
_geom_torsion_atom_site_label_3
_geom_torsion_atom_site_label_4
_geom_torsion
_geom_torsion_site_symmetry_1
_geom_torsion_site_symmetry_4
Cl1 Cr1 P1 C1 89.45(2) . .
Cl1 Cr1 P1 C1 -89.43(2) 7 .
Cl2 Cr1 P1 C1 -0.31(9) 7 .
Cl2 Cr1 P1 C1 179.92(2) . .
P1 Cr1 P1 C1 0.0 7 .
Li1 Cr1 P1 C1 -90.17(12) 7 .
Li1 Cr1 P1 C1 133.26(10) . .
Cl1 Cr1 P1 C8 -151.43(8) . .
Cl1 Cr1 P1 C8 29.70(8) 7 .
Cl2 Cr1 P1 C8 118.81(11) 7 .
Cl2 Cr1 P1 C8 -60.96(8) . .
P1 Cr1 P1 C8 119.12(9) 7 .
Li1 Cr1 P1 C8 28.95(15) 7 .
Li1 Cr1 P1 C8 -107.62(13) . .
Cl1 Cr1 P1 C2 -27.94(9) . .
Cl1 Cr1 P1 C2 153.19(9) 7 .
Cl2 Cr1 P1 C2 -117.69(11) 7 .
Cl2 Cr1 P1 C2 62.53(9) . .
P1 Cr1 P1 C2 -117.39(9) 7 .
Li1 Cr1 P1 C2 152.44(15) 7 .
Li1 Cr1 P1 C2 15.87(13) . .
Cl1 Cr1 Cl1 Li1 147.17(12) 7 .
Cl2 Cr1 Cl1 Li1 -81.80(12) 7 .
Cl2 Cr1 Cl1 Li1 16.10(12) . .
P1 Cr1 Cl1 Li1 -179.28(12) 7 .
P1 Cr1 Cl1 Li1 113.58(12) . .
Li1 Cr1 Cl1 Li1 -66.8(2) 7 .
Cl1 Cr1 Cl2 Li1 -16.13(12) . .
Cl1 Cr1 Cl2 Li1 165.41(12) 7 .
Cl2 Cr1 Cl2 Li1 74.72(12) 7 .
P1 Cr1 Cl2 Li1 -105.05(14) 7 .
P1 Cr1 Cl2 Li1 -105.34(12) . .
Li1 Cr1 Cl2 Li1 119.27(17) 7 .
Cr1 Cl2 Li1 O2 -106.7(2) . .
Cr1 Cl2 Li1 O1 134.0(2) . .
Cr1 Cl2 Li1 Cl1 16.29(12) . .
Cr1 Cl1 Li1 O2 103.3(3) . .
Cr1 Cl1 Li1 O1 -128.6(2) . .
Cr1 Cl1 Li1 Cl2 -16.60(12) . .
Cl1 Cr1 Li1 O2 -103.7(3) . .
Cl1 Cr1 Li1 O2 77.9(3) 7 .
Cl2 Cr1 Li1 O2 -7.5(2) 7 .
Cl2 Cr1 Li1 O2 98.8(3) . .
P1 Cr1 Li1 O2 -102.7(2) 7 .
P1 Cr1 Li1 O2 -176.3(2) . .
Li1 Cr1 Li1 O2 33.8(2) 7 .
Cl1 Cr1 Li1 O1 84.0(3) . .
Cl1 Cr1 Li1 O1 -94.4(3) 7 .
Cl2 Cr1 Li1 O1 -179.8(3) 7 .
Cl2 Cr1 Li1 O1 -73.5(3) . .
P1 Cr1 Li1 O1 85.0(3) 7 .
P1 Cr1 Li1 O1 11.4(4) . .
Li1 Cr1 Li1 O1 -138.5(4) 7 .
Cl1 Cr1 Li1 Cl2 157.48(16) . .
Cl1 Cr1 Li1 Cl2 -20.95(16) 7 .
Cl2 Cr1 Li1 Cl2 -106.30(9) 7 .
P1 Cr1 Li1 Cl2 158.51(5) 7 .
P1 Cr1 Li1 Cl2 84.83(9) . .
Li1 Cr1 Li1 Cl2 -65.05(9) 7 .
Cl1 Cr1 Li1 Cl1 -178.43(3) 7 .
Cl2 Cr1 Li1 Cl1 96.22(8) 7 .
Cl2 Cr1 Li1 Cl1 -157.48(16) . .
P1 Cr1 Li1 Cl1 1.03(17) 7 .
P1 Cr1 Li1 Cl1 -72.65(9) . .
Li1 Cr1 Li1 Cl1 137.47(14) 7 .
O2 Li1 O1 C14 146.5(6) . .
Cl2 Li1 O1 C14 -89.4(6) . .
Cl1 Li1 O1 C14 12.9(6) . .
Cr1 Li1 O1 C14 -40.5(7) . .
O2 Li1 O1 C17 -56.5(4) . .
Cl2 Li1 O1 C17 67.5(4) . .
Cl1 Li1 O1 C17 169.9(3) . .
Cr1 Li1 O1 C17 116.4(4) . .
O2 Li1 O1 C14' 175.8(7) . .
Cl2 Li1 O1 C14' -60.2(7) . .
Cl1 Li1 O1 C14' 42.2(7) . .
Cr1 Li1 O1 C14' -11.3(8) . .
O1 Li1 O2 C21 46.5(8) . .
Cl2 Li1 O2 C21 -73.8(8) . .
Cl1 Li1 O2 C21 178.4(8) . .
Cr1 Li1 O2 C21 -127.8(8) . .
O1 Li1 O2 C18 -123.3(5) . .
Cl2 Li1 O2 C18 116.4(5) . .
Cl1 Li1 O2 C18 8.6(6) . .
Cr1 Li1 O2 C18 62.4(5) . .
O1 Li1 O2 C21' 116.3(7) . .
Cl2 Li1 O2 C21' -4.0(7) . .
Cl1 Li1 O2 C21' -111.9(7) . .
Cr1 Li1 O2 C21' -58.0(7) . .
C8 P1 C1 P1 -122.35(9) . 7
C2 P1 C1 P1 125.76(8) . 7
Cr1 P1 C1 P1 0.0 . 7
C1 P1 C2 C7 150.8(2) . .
C8 P1 C2 C7 30.8(2) . .
Cr1 P1 C2 C7 -100.3(2) . .
C1 P1 C2 C3 -29.9(2) . .
C8 P1 C2 C3 -149.9(2) . .
Cr1 P1 C2 C3 79.0(2) . .
C7 C2 C3 C4 -1.8(4) . .
P1 C2 C3 C4 178.8(3) . .
C2 C3 C4 C5 -0.1(5) . .
C3 C4 C5 C6 2.7(6) . .
C4 C5 C6 C7 -3.2(6) . .
C3 C2 C7 C6 1.3(4) . .
P1 C2 C7 C6 -179.4(3) . .
C5 C6 C7 C2 1.3(6) . .
C1 P1 C8 C9 152.5(2) . .
C2 P1 C8 C9 -89.6(2) . .
Cr1 P1 C8 C9 43.9(2) . .
C1 P1 C8 C13 -28.6(2) . .
C2 P1 C8 C13 89.3(2) . .
Cr1 P1 C8 C13 -137.16(18) . .
C13 C8 C9 C10 0.1(4) . .
P1 C8 C9 C10 179.0(2) . .
C8 C9 C10 C11 -0.9(5) . .
C9 C10 C11 C12 0.6(6) . .
C10 C11 C12 C13 0.4(7) . .
C9 C8 C13 C12 1.0(4) . .
P1 C8 C13 C12 -178.0(3) . .
C11 C12 C13 C8 -1.2(6) . .
C17 O1 C14 C15 -2.5(8) . .
C14' O1 C14 C15 71(2) . .
Li1 O1 C14 C15 155.0(4) . .
C14 O1 C14' C15 -77(2) . .
C17 O1 C14' C15 38.8(9) . .
Li1 O1 C14' C15 172.1(6) . .
O1 C14 C15 C16 8.9(9) . .
O1 C14 C15 C14' -68(2) . .
O1 C14' C15 C16 -32.1(10) . .
O1 C14' C15 C14 79(2) . .
C14 C15 C16 C17 -11.8(9) . .
C14' C15 C16 C17 12.8(8) . .
C14 O1 C17 C16 -4.1(7) . .
C14' O1 C17 C16 -29.7(7) . .
Li1 O1 C17 C16 -162.9(4) . .
C15 C16 C17 O1 9.4(7) . .
C21 O2 C18 C19 6.4(9) . .
C21' O2 C18 C19 -53.3(6) . .
Li1 O2 C18 C19 177.5(4) . .
O2 C18 C19 C20 24.1(11) . .
O2 C18 C19 C20' 35.2(12) . .
C20' C19 C20 C21 -97(7) . .
C18 C19 C20 C21 -39.0(11) . .
C18 O2 C21 C20 -33.1(13) . .
C21' O2 C21 C20 52.7(11) . .
Li1 O2 C21 C20 155.7(9) . .
C19 C20 C21 O2 44.7(13) . .
C20 C19 C20' C21' 126(9) . .
C18 C19 C20' C21' 2(2) . .
C19 C20' C21' O2 -33(2) . .
C21 O2 C21' C20' -53.2(13) . .
C18 O2 C21' C20' 55.2(14) . .
Li1 O2 C21' C20' -169.6(12) . .
